data_4083832
loop_
_publ_author_name
'Pan, Jun'
'Wang, Jia'
'Banaszak Holl, Mark M.'
'Kampf, Jeff W.'
'Ashe, Arthur J.'

_publ_section_title
;
 Haptotropic Migration from the Six- to the Five-Membered Ring of
 (3a,7a-Azaborindenyl)tricarbonylchromium Anion
;
_journal_issue 14
_journal_name_full Organometallics
_journal_page_first 3463
_journal_paper_doi 10.1021/om060239+
_journal_volume 25
_journal_year 2006
_chemical_formula_moiety 'C10 H8 B Cr N O3'
_chemical_formula_sum 'C10 H8 B Cr N O3'
_chemical_formula_weight 252.98
_chemical_name_systematic
;

 ?

;
_space_group_IT_number 14
_symmetry_cell_setting monoclinic
_symmetry_space_group_name_Hall '-P 2yn'
_symmetry_space_group_name_H-M 'P 1 21/n 1'
_atom_sites_solution_hydrogens geom
_atom_sites_solution_primary direct
_atom_sites_solution_secondary difmap
_audit_creation_method SHELXL-97
_cell_angle_alpha 90.00
_cell_angle_beta 115.484(2)
_cell_angle_gamma 90.00
_cell_formula_units_Z 4
_cell_length_a 12.4644(14)
_cell_length_b 7.3878(8)
_cell_length_c 12.7022(14)
_cell_measurement_reflns_used 9556
_cell_measurement_temperature 123(2)
_cell_measurement_theta_max 23.28
_cell_measurement_theta_min 3.03
_cell_volume 1055.9(2)
_computing_cell_refinement 'Bruker SMART'
_computing_data_collection 'Bruker SMART'
_computing_data_reduction 'Bruker SHELXTL'
_computing_molecular_graphics 'Bruker SHELXTL'
_computing_publication_material 'Bruker SHELXTL'
_computing_structure_refinement 'Bruker SHELXTL'
_computing_structure_solution 'Bruker SHELXTL'
_diffrn_ambient_temperature 123(2)
_diffrn_measured_fraction_theta_full 0.997
_diffrn_measured_fraction_theta_max 0.997
_diffrn_measurement_device_type 'CCD area detector'
_diffrn_measurement_method 'phi and omega scans'
_diffrn_radiation_monochromator graphite
_diffrn_radiation_source 'fine-focus sealed tube'
_diffrn_radiation_type MoK\a
_diffrn_radiation_wavelength 0.71073
_diffrn_reflns_av_R_equivalents 0.0215
_diffrn_reflns_av_sigmaI/netI 0.0142
_diffrn_reflns_limit_h_max 15
_diffrn_reflns_limit_h_min -16
_diffrn_reflns_limit_k_max 9
_diffrn_reflns_limit_k_min -9
_diffrn_reflns_limit_l_max 16
_diffrn_reflns_limit_l_min -16
_diffrn_reflns_number 12420
_diffrn_reflns_theta_full 28.32
_diffrn_reflns_theta_max 28.32
_diffrn_reflns_theta_min 3.03
_exptl_absorpt_coefficient_mu 1.070
_exptl_absorpt_correction_T_max 0.7684
_exptl_absorpt_correction_T_min 0.6867
_exptl_absorpt_correction_type multi-scan
_exptl_absorpt_process_details
'Blessing, R. Acta Cryst. (1995) A51 33-38 Sheldrick, G.  SADABS (Version 2.10) Bruker/Siemens area detector absorption and other corrections, University of Gottingen, Germany 2003.''
_exptl_crystal_colour orange
_exptl_crystal_density_diffrn 1.591
_exptl_crystal_density_method 'not measured'
_exptl_crystal_description block
_exptl_crystal_F_000 512
_exptl_crystal_size_max 0.38
_exptl_crystal_size_mid 0.36
_exptl_crystal_size_min 0.26
_refine_diff_density_max 0.388
_refine_diff_density_min -0.284
_refine_diff_density_rms 0.055
_refine_ls_extinction_method none
_refine_ls_goodness_of_fit_ref 1.062
_refine_ls_hydrogen_treatment constr
_refine_ls_matrix_type full
_refine_ls_number_parameters 145
_refine_ls_number_reflns 2613
_refine_ls_number_restraints 0
_refine_ls_restrained_S_all 1.062
_refine_ls_R_factor_all 0.0254
_refine_ls_R_factor_gt 0.0245
_refine_ls_shift/su_max 0.000
_refine_ls_shift/su_mean 0.000
_refine_ls_structure_factor_coef Fsqd
_refine_ls_weighting_details 'calc w=1/[\s^2^(Fo^2^)+(0.0384P)^2^+0.4696P] where P=(Fo^2^+2Fc^2^)/3'
_refine_ls_weighting_scheme calc
_refine_ls_wR_factor_gt 0.0683
_refine_ls_wR_factor_ref 0.0691
_reflns_number_gt 2511
_reflns_number_total 2613
_reflns_threshold_expression >2sigma(I)
_cod_data_source_file om060239%2Bsi20060315_010122.cif
_cod_data_source_block jpj
_cod_depositor_comments
;
The following automatic conversions were performed:

'_symmetry_cell_setting' value 'Monoclinic' changed to 'monoclinic'
according to
/usr/data/users/saulius/automatic-downloads/retrospective/ACS/lib/dictionaries/cif_core.dic
dictionary named 'cif_core.dic' version 2.4.2 from 2011-04-26.

Automatic conversion script
Id: cif_fix_values 2281 2013-09-26 08:29:07Z andrius 
;
_cod_original_sg_symbol_H-M P2(1)/n
_cod_database_code 4083832

loop_
_symmetry_equiv_pos_as_xyz
'x, y, z'
'-x+1/2, y+1/2, -z+1/2'
'-x, -y, -z'
'x-1/2, -y-1/2, z-1/2'

loop_
_atom_site_label
_atom_site_type_symbol
_atom_site_fract_x
_atom_site_fract_y
_atom_site_fract_z
_atom_site_U_iso_or_equiv
_atom_site_adp_type
_atom_site_occupancy
_atom_site_symmetry_multiplicity
_atom_site_calc_flag
_atom_site_refinement_flags
B1 B 0.14000(13) 0.9806(2) 0.31835(13) 0.0253(3) Uani 1 1 d .
N1 N 0.01326(9) 1.02147(14) 0.27679(9) 0.0208(2) Uani 1 1 d .
Cr1 Cr 0.014090(17) 0.72611(3) 0.249719(15) 0.01829(8) Uani 1 1 d .
C1 C -0.00837(12) 1.13050(18) 0.36328(11) 0.0267(3) Uani 1 1 d .
H1A H -0.0628 1.0673 0.3893 0.032 Uiso 1 1 calc R
H1B H -0.0422 1.2503 0.3311 0.032 Uiso 1 1 calc R
C2 C 0.11390(14) 1.1488(2) 0.46129(12) 0.0336(3) Uani 1 1 d .
H2A H 0.1294 1.2129 0.5312 0.040 Uiso 1 1 calc R
C3 C 0.19900(13) 1.0667(2) 0.44132(12) 0.0341(3) Uani 1 1 d .
H3A H 0.2811 1.0620 0.4934 0.041 Uiso 1 1 calc R
C4 C 0.16874(12) 0.86831(18) 0.23441(13) 0.0296(3) Uani 1 1 d .
H4A H 0.2476 0.8069 0.2612 0.036 Uiso 1 1 calc R
C5 C 0.07800(13) 0.83247(19) 0.12345(12) 0.0285(3) Uani 1 1 d .
H5A H 0.0944 0.7441 0.0725 0.034 Uiso 1 1 calc R
C6 C -0.04124(12) 0.88866(17) 0.08963(11) 0.0251(3) Uani 1 1 d .
H6A H -0.1049 0.8408 0.0154 0.030 Uiso 1 1 calc R
C7 C -0.07389(11) 0.97749(17) 0.16832(10) 0.0220(2) Uani 1 1 d .
H7A H -0.1596 0.9974 0.1493 0.026 Uiso 1 1 calc R
O1 O 0.14709(11) 0.59531(17) 0.49632(9) 0.0459(3) Uani 1 1 d .
O2 O -0.20918(9) 0.59592(17) 0.25832(9) 0.0381(3) Uani 1 1 d .
O3 O 0.01944(10) 0.36508(13) 0.14547(9) 0.0328(2) Uani 1 1 d .
C8 C 0.09772(12) 0.64369(18) 0.40123(12) 0.0283(3) Uani 1 1 d .
C9 C -0.12350(11) 0.65089(18) 0.25562(10) 0.0240(2) Uani 1 1 d .
C10 C 0.01862(11) 0.50389(18) 0.18804(11) 0.0240(2) Uani 1 1 d .

loop_
_atom_site_aniso_label
_atom_site_aniso_U_11
_atom_site_aniso_U_22
_atom_site_aniso_U_33
_atom_site_aniso_U_23
_atom_site_aniso_U_13
_atom_site_aniso_U_12
B1 0.0218(6) 0.0235(7) 0.0291(7) 0.0049(5) 0.0095(5) -0.0052(5)
N1 0.0244(5) 0.0188(5) 0.0207(5) 0.0019(4) 0.0111(4) -0.0011(4)
Cr1 0.01777(11) 0.01778(12) 0.01936(12) 0.00321(6) 0.00802(8) -0.00039(6)
C1 0.0355(7) 0.0234(6) 0.0253(6) -0.0016(5) 0.0168(5) -0.0026(5)
C2 0.0440(8) 0.0317(7) 0.0242(6) -0.0034(5) 0.0137(6) -0.0162(6)
C3 0.0296(7) 0.0358(8) 0.0292(7) 0.0030(6) 0.0056(5) -0.0145(6)
C4 0.0244(6) 0.0272(7) 0.0435(8) 0.0048(6) 0.0205(6) -0.0016(5)
C5 0.0388(7) 0.0230(6) 0.0351(7) 0.0021(5) 0.0267(6) -0.0014(5)
C6 0.0339(7) 0.0219(6) 0.0209(5) 0.0040(4) 0.0130(5) -0.0013(5)
C7 0.0240(6) 0.0200(5) 0.0207(5) 0.0049(4) 0.0083(4) 0.0014(4)
O1 0.0466(7) 0.0418(6) 0.0300(5) 0.0127(5) -0.0016(5) -0.0048(5)
O2 0.0273(5) 0.0540(7) 0.0361(5) 0.0044(5) 0.0164(4) -0.0103(5)
O3 0.0393(6) 0.0227(5) 0.0356(5) -0.0005(4) 0.0155(4) 0.0013(4)
C8 0.0259(6) 0.0240(6) 0.0288(6) 0.0037(5) 0.0058(5) -0.0042(5)
C9 0.0248(6) 0.0267(6) 0.0196(5) 0.0030(4) 0.0086(5) -0.0006(5)
C10 0.0222(6) 0.0235(6) 0.0264(6) 0.0053(5) 0.0104(5) 0.0005(4)

loop_
_atom_type_symbol
_atom_type_description
_atom_type_scat_dispersion_real
_atom_type_scat_dispersion_imag
_atom_type_scat_source
C C 0.0033 0.0016 'International Tables Vol C Tables 4.2.6.8 and 6.1.1.4'
H H 0.0000 0.0000 'International Tables Vol C Tables 4.2.6.8 and 6.1.1.4'
B B 0.0013 0.0007 'International Tables Vol C Tables 4.2.6.8 and 6.1.1.4'
N N 0.0061 0.0033 'International Tables Vol C Tables 4.2.6.8 and 6.1.1.4'
O O 0.0106 0.0060 'International Tables Vol C Tables 4.2.6.8 and 6.1.1.4'
Cr Cr 0.3209 0.6236 'International Tables Vol C Tables 4.2.6.8 and 6.1.1.4'

loop_
_geom_angle_atom_site_label_1
_geom_angle_atom_site_label_2
_geom_angle_atom_site_label_3
_geom_angle
N1 B1 C4 113.90(12)
N1 B1 C3 104.43(12)
C4 B1 C3 141.61(13)
N1 B1 Cr1 65.74(7)
C4 B1 Cr1 67.93(7)
C3 B1 Cr1 130.62(9)
C7 N1 B1 125.16(11)
C7 N1 C1 123.70(11)
B1 N1 C1 110.97(11)
C7 N1 Cr1 70.47(7)
B1 N1 Cr1 77.05(7)
C1 N1 Cr1 131.96(8)
C10 Cr1 C9 86.98(6)
C10 Cr1 C8 92.44(6)
C9 Cr1 C8 88.63(6)
C10 Cr1 C7 131.56(5)
C9 Cr1 C7 89.37(5)
C8 Cr1 C7 135.76(6)
C10 Cr1 C6 98.57(5)
C9 Cr1 C6 106.03(5)
C8 Cr1 C6 162.02(5)
C7 Cr1 C6 37.13(5)
C10 Cr1 N1 162.82(5)
C9 Cr1 N1 103.04(5)
C8 Cr1 N1 101.60(5)
C7 Cr1 N1 36.57(4)
C6 Cr1 N1 65.45(4)
C10 Cr1 C5 85.49(5)
C9 Cr1 C5 140.30(5)
C8 Cr1 C5 130.58(6)
C7 Cr1 C5 67.61(5)
C6 Cr1 C5 37.48(5)
N1 Cr1 C5 77.88(5)
C10 Cr1 C4 101.20(5)
C9 Cr1 C4 169.81(5)
C8 Cr1 C4 96.99(6)
C7 Cr1 C4 80.67(5)
C6 Cr1 C4 67.01(5)
N1 Cr1 C4 67.56(5)
C5 Cr1 C4 36.31(5)
C10 Cr1 B1 137.21(6)
C9 Cr1 B1 135.26(6)
C8 Cr1 B1 83.73(5)
C7 Cr1 B1 67.39(5)
C6 Cr1 B1 78.53(5)
N1 Cr1 B1 37.21(5)
C5 Cr1 B1 66.22(5)
C4 Cr1 B1 37.95(5)
N1 C1 C2 102.74(11)
C3 C2 C1 113.99(13)
C2 C3 B1 107.85(13)
C5 C4 B1 118.68(12)
C5 C4 Cr1 69.64(7)
B1 C4 Cr1 74.12(7)
C4 C5 C6 122.39(12)
C4 C5 Cr1 74.05(8)
C6 C5 Cr1 70.58(7)
C7 C6 C5 120.73(12)
C7 C6 Cr1 70.54(7)
C5 C6 Cr1 71.94(7)
N1 C7 C6 118.70(12)
N1 C7 Cr1 72.96(7)
C6 C7 Cr1 72.33(7)
O1 C8 Cr1 177.79(14)
O2 C9 Cr1 177.03(13)
O3 C10 Cr1 177.88(12)

loop_
_geom_bond_atom_site_label_1
_geom_bond_atom_site_label_2
_geom_bond_distance
B1 N1 1.4656(18)
B1 C4 1.510(2)
B1 C3 1.548(2)
B1 Cr1 2.3622(15)
N1 C7 1.3770(16)
N1 C1 1.4776(16)
N1 Cr1 2.2097(11)
Cr1 C10 1.8304(14)
Cr1 C9 1.8347(13)
Cr1 C8 1.8533(14)
Cr1 C7 2.1783(12)
Cr1 C6 2.2013(12)
Cr1 C5 2.2191(13)
Cr1 C4 2.2759(13)
C1 C2 1.503(2)
C2 C3 1.338(2)
C4 C5 1.401(2)
C5 C6 1.420(2)
C6 C7 1.3947(18)
O1 C8 1.1514(17)
O2 C9 1.1567(16)
O3 C10 1.1615(17)
